data_2232993
loop_
_publ_author_name
'Oh, George N.'
'Ibers, James A.'

_publ_section_title
;
 The \b-polymorph of uranium phosphide selenide
;
_journal_coeditor_code WM2560
_journal_issue 12
_journal_name_full 'Acta Crystallographica Section E'
_journal_page_first i75
_journal_paper_doi 10.1107/S1600536811049592
_journal_volume 67
_journal_year 2011
_chemical_formula_iupac 'U P Se'
_chemical_formula_moiety 'U P Se'
_chemical_formula_sum 'P Se U'
_chemical_formula_weight 347.96
_chemical_name_systematic
;
uranium phosphide selenide
;
_space_group_IT_number 139
_symmetry_cell_setting tetragonal
_symmetry_space_group_name_Hall '-I 4 2'
_symmetry_space_group_name_H-M 'I 4/m m m'
_atom_sites_solution_primary direct
_atom_sites_solution_secondary difmap
_audit_creation_method SHELXL-97
_cell_angle_alpha 90.00
_cell_angle_beta 90.00
_cell_angle_gamma 90.00
_cell_formula_units_Z 4
_cell_length_a 3.9443(4)
_cell_length_b 3.9443(4)
_cell_length_c 16.2836(17)
_cell_measurement_reflns_used 1519
_cell_measurement_temperature 298(2)
_cell_measurement_theta_max 28.424
_cell_measurement_theta_min 5.011
_cell_volume 253.33(4)
_computing_cell_refinement 'SAINT (Bruker, 2009)'
_computing_data_collection 'APEX2 (Bruker, 2009)'
_computing_data_reduction 'SAINT (Bruker, 2009)'
_computing_molecular_graphics 'Crystalmaker (Palmer, 2009)'
_computing_publication_material 'SHELXL97 (Sheldrick, 2008<i>a</i>)'
_computing_structure_refinement 'SHELXL97 (Sheldrick, 2008<i>a</i>)'
_computing_structure_solution 'SHELXS97 (Sheldrick, 2008<i>a</i>)'
_diffrn_ambient_temperature 298(2)
_diffrn_measured_fraction_theta_full 1.000
_diffrn_measured_fraction_theta_max 1.000
_diffrn_measurement_device_type 'Bruker APEXII CCD'
_diffrn_measurement_method '\f and \w'
_diffrn_radiation_monochromator graphite
_diffrn_radiation_source 'fine-focus sealed tube'
_diffrn_radiation_type MoK\a
_diffrn_radiation_wavelength 0.71073
_diffrn_reflns_av_R_equivalents 0.0338
_diffrn_reflns_av_sigmaI/netI 0.0156
_diffrn_reflns_limit_h_max 5
_diffrn_reflns_limit_h_min -5
_diffrn_reflns_limit_k_max 5
_diffrn_reflns_limit_k_min -5
_diffrn_reflns_limit_l_max 21
_diffrn_reflns_limit_l_min -21
_diffrn_reflns_number 1506
_diffrn_reflns_theta_full 28.40
_diffrn_reflns_theta_max 28.40
_diffrn_reflns_theta_min 2.50
_exptl_absorpt_coefficient_mu 78.664
_exptl_absorpt_correction_T_max 0.1751
_exptl_absorpt_correction_T_min 0.0133
_exptl_absorpt_correction_type numerical
_exptl_absorpt_process_details 'face-indexed (<i>SADABS</i>; Sheldrick, 2008<i>b</i>)'
_exptl_crystal_colour black
_exptl_crystal_density_diffrn 9.123
_exptl_crystal_density_method 'not measured'
_exptl_crystal_description 'square plate'
_exptl_crystal_F_000 564
_exptl_crystal_size_max 0.41
_exptl_crystal_size_mid 0.39
_exptl_crystal_size_min 0.03
_refine_diff_density_max 1.891
_refine_diff_density_min -4.770
_refine_ls_extinction_coef 0.0139(12)
_refine_ls_extinction_expression Fc^*^=kFc[1+0.001xFc^2^\l^3^/sin(2\q)]^-1/4^
_refine_ls_extinction_method 'SHELXL97 (Sheldrick, 2008a)'
_refine_ls_goodness_of_fit_ref 1.312
_refine_ls_matrix_type full
_refine_ls_number_parameters 12
_refine_ls_number_reflns 128
_refine_ls_number_restraints 0
_refine_ls_restrained_S_all 1.312
_refine_ls_R_factor_all 0.0241
_refine_ls_R_factor_gt 0.0241
_refine_ls_shift/su_max 0.000
_refine_ls_shift/su_mean 0.000
_refine_ls_structure_factor_coef Fsqd
_refine_ls_weighting_details
; calc
[1.00000+0.00000exp(0.00(sin\q/\l)^2^)]/
[\s^2^(Fo^2^)+0.0000+0.0000*P+(0.0377P)^2^+0.0000sin\q/\l]
where P = 1.00000Fo^2^ + 0.00000Fc^2^
;
_refine_ls_weighting_scheme calc
_refine_ls_wR_factor_gt 0.0522
_refine_ls_wR_factor_ref 0.0522
_reflns_number_gt 128
_reflns_number_total 128
_reflns_threshold_expression I>2sigma(I)
_cod_data_source_file wm2560.cif
_cod_data_source_block I
_cod_original_sg_symbol_H-M 'I 4/mmm'
_cod_database_code 2232993
_cod_database_fobs_code 2232993

loop_
_symmetry_equiv_pos_as_xyz
'x, y, z'
'-x, -y, z'
'-y, x, z'
'y, -x, z'
'-x, y, -z'
'x, -y, -z'
'y, x, -z'
'-y, -x, -z'
'x+1/2, y+1/2, z+1/2'
'-x+1/2, -y+1/2, z+1/2'
'-y+1/2, x+1/2, z+1/2'
'y+1/2, -x+1/2, z+1/2'
'-x+1/2, y+1/2, -z+1/2'
'x+1/2, -y+1/2, -z+1/2'
'y+1/2, x+1/2, -z+1/2'
'-y+1/2, -x+1/2, -z+1/2'
'-x, -y, -z'
'x, y, -z'
'y, -x, -z'
'-y, x, -z'
'x, -y, z'
'-x, y, z'
'-y, -x, z'
'y, x, z'
'-x+1/2, -y+1/2, -z+1/2'
'x+1/2, y+1/2, -z+1/2'
'y+1/2, -x+1/2, -z+1/2'
'-y+1/2, x+1/2, -z+1/2'
'x+1/2, -y+1/2, z+1/2'
'-x+1/2, y+1/2, z+1/2'
'-y+1/2, -x+1/2, z+1/2'
'y+1/2, x+1/2, z+1/2'

loop_
_atom_site_type_symbol
_atom_site_label
_atom_site_fract_x
_atom_site_fract_y
_atom_site_fract_z
_atom_site_U_iso_or_equiv
_atom_site_adp_type
_atom_site_calc_flag
_atom_site_refinement_flags
_atom_site_occupancy
_atom_site_symmetry_multiplicity
U U1 0.0000 0.0000 0.125455(18) 0.0090(3) Uani d S 1 8
Se Se1 0.0000 0.0000 0.31358(6) 0.0093(4) Uani d S 1 8
P P1 0.0660(18) 0.5000 0.0000 0.021(2) Uani d SP 0.50 4

loop_
_atom_site_aniso_label
_atom_site_aniso_U_11
_atom_site_aniso_U_22
_atom_site_aniso_U_33
_atom_site_aniso_U_12
_atom_site_aniso_U_13
_atom_site_aniso_U_23
U1 0.0066(3) 0.0066(3) 0.0138(4) 0.000 0.000 0.000
Se1 0.0068(4) 0.0068(4) 0.0142(6) 0.000 0.000 0.000
P1 0.040(7) 0.0114(18) 0.0107(13) 0.000 0.000 0.000

loop_
_atom_type_symbol
_atom_type_description
_atom_type_scat_dispersion_real
_atom_type_scat_dispersion_imag
_atom_type_scat_source
P P 0.1023 0.0942 'International Tables Vol C Tables 4.2.6.8 and 6.1.1.4'
Se Se -0.0929 2.2259 'International Tables Vol C Tables 4.2.6.8 and 6.1.1.4'
U U -9.6767 9.6646 'International Tables Vol C Tables 4.2.6.8 and 6.1.1.4'

loop_
_geom_angle_atom_site_label_1
_geom_angle_atom_site_label_2
_geom_angle_atom_site_label_3
_geom_angle_site_symmetry_1
_geom_angle_site_symmetry_3
_geom_angle
P1 U1 P1 19_455 17 50.2(2)
P1 U1 P1 17 3 59.116(17)
P1 U1 P1 19_455 1_545 59.116(17)
P1 U1 P1 3 1_545 67.2(2)
P1 U1 P1 19_455 19 87.52(3)
P1 U1 P1 17 19 59.116(17)
P1 U1 P1 3 19 88.48(3)
P1 U1 P1 1_545 19 50.2(2)
P1 U1 P1 19_455 3_655 88.48(3)
P1 U1 P1 17 3_655 67.2(2)
P1 U1 P1 3 3_655 87.52(3)
P1 U1 P1 1_545 3_655 59.116(17)
P1 U1 P1 19_455 17_565 59.116(17)
P1 U1 P1 17 17_565 87.52(3)
P1 U1 P1 3 17_565 50.2(2)
P1 U1 P1 1_545 17_565 88.48(3)
P1 U1 P1 19 17_565 67.2(2)
P1 U1 P1 3_655 17_565 59.116(17)
P1 U1 P1 19_455 . 67.2(2)
P1 U1 P1 17 . 88.48(3)
P1 U1 P1 3 . 59.116(17)
P1 U1 P1 1_545 . 87.52(3)
P1 U1 P1 19 . 59.116(17)
P1 U1 P1 3_655 . 50.2(2)
P1 U1 Se1 19_455 25 139.62(13)
P1 U1 Se1 17 25 139.62(13)
P1 U1 Se1 3 25 129.81(13)
P1 U1 Se1 1_545 25 129.81(13)
P1 U1 Se1 19 25 80.81(10)
P1 U1 Se1 3_655 25 73.66(10)
P1 U1 Se1 17_565 25 80.81(10)
P1 U1 Se1 . 25 73.66(10)
P1 U1 Se1 19_455 25_445 73.66(10)
P1 U1 Se1 17 25_445 73.66(10)
P1 U1 Se1 3 25_445 80.81(10)
P1 U1 Se1 1_545 25_445 80.81(10)
P1 U1 Se1 19 25_445 129.81(13)
P1 U1 Se1 3_655 25_445 139.62(13)
P1 U1 Se1 17_565 25_445 129.81(13)
P1 U1 Se1 . 25_445 139.62(13)
Se1 U1 Se1 25 25_445 140.81(4)
P1 U1 Se1 19_455 25_455 80.81(10)
P1 U1 Se1 17 25_455 129.81(13)
P1 U1 Se1 3 25_455 73.66(10)
P1 U1 Se1 1_545 25_455 139.62(13)
P1 U1 Se1 19 25_455 139.62(13)
P1 U1 Se1 3_655 25_455 129.81(13)
P1 U1 Se1 17_565 25_455 73.66(10)
P1 U1 Se1 . 25_455 80.81(10)
Se1 U1 Se1 25 25_455 83.543(13)
Se1 U1 Se1 25_445 25_455 83.543(13)
P1 U1 Se1 19_455 25_545 129.81(13)
P1 U1 Se1 17 25_545 80.81(10)
P1 U1 Se1 3 25_545 139.62(13)
P1 U1 Se1 1_545 25_545 73.66(10)
P1 U1 Se1 19 25_545 73.66(10)
P1 U1 Se1 3_655 25_545 80.81(10)
P1 U1 Se1 17_565 25_545 139.62(13)
P1 U1 Se1 . 25_545 129.81(13)
Se1 U1 Se1 25 25_545 83.543(13)
Se1 U1 Se1 25_445 25_545 83.543(13)
Se1 U1 Se1 25_455 25_545 140.81(4)
P1 U1 Se1 19_455 . 135.762(15)
P1 U1 Se1 17 . 135.762(15)
P1 U1 Se1 3 . 135.762(15)
P1 U1 Se1 1_545 . 135.762(15)
P1 U1 Se1 19 . 135.762(15)
P1 U1 Se1 3_655 . 135.762(15)
P1 U1 Se1 17_565 . 135.762(15)
P1 U1 Se1 . . 135.762(15)
Se1 U1 Se1 25 . 70.41(2)
Se1 U1 Se1 25_445 . 70.41(2)
Se1 U1 Se1 25_455 . 70.41(2)
Se1 U1 Se1 25_545 . 70.41(2)
P1 U1 P1 19_455 3_545 47.14(19)
P1 U1 P1 17 3_545 25.69(12)
P1 U1 P1 3 3_545 57.61(9)
P1 U1 P1 1_545 3_545 34.53(13)
P1 U1 P1 19 3_545 84.63(11)
P1 U1 P1 3_655 3_545 92.92(11)
P1 U1 P1 17_565 3_545 101.21(11)
P1 U1 P1 . 3_545 105.774(19)
Se1 U1 P1 25 3_545 163.21(3)
Se1 U1 P1 25_445 3_545 48.49(3)
Se1 U1 P1 25_455 3_545 113.11(3)
Se1 U1 P1 25_545 3_545 84.38(5)
Se1 U1 P1 . 3_545 116.05(3)
Se1 U1 P1 25 1_445 163.21(3)
Se1 U1 P1 25_445 1_445 48.49(2)
Se1 U1 P1 25_455 1_445 84.38(5)
Se1 U1 P1 25_545 1_445 113.11(3)
Se1 U1 P1 . 1_445 116.05(3)
U1 Se1 U1 25 25_445 140.82(4)
U1 Se1 U1 25 25_455 83.544(13)
U1 Se1 U1 25_445 25_455 83.544(13)
U1 Se1 U1 25 25_545 83.544(13)
U1 Se1 U1 25_445 25_545 83.544(13)
U1 Se1 U1 25_455 25_545 140.82(4)
U1 Se1 U1 25 . 109.59(2)
U1 Se1 U1 25_445 . 109.59(2)
U1 Se1 U1 25_455 . 109.59(2)
U1 Se1 U1 25_545 . 109.59(2)
U1 P1 U1 1_665 17_455 176.41(10)
U1 P1 U1 1_655 17_455 131.945(10)
U1 P1 U1 17_665 17_455 130.116(13)
U1 P1 U1 17_655 17_455 108.344(10)

loop_
_geom_bond_atom_site_label_1
_geom_bond_atom_site_label_2
_geom_bond_site_symmetry_2
_geom_bond_distance
U1 P1 19_455 2.8514(7)
U1 P1 17 2.8514(7)
U1 P1 3 2.8514(7)
U1 P1 1_545 2.8514(7)
U1 P1 19 2.8514(7)
U1 P1 3_655 2.8514(7)
U1 P1 17_565 2.8514(7)
U1 P1 . 2.8514(7)
U1 Se1 25 2.9605(5)
U1 Se1 25_445 2.9605(5)
U1 Se1 25_455 2.9605(5)
U1 Se1 25_545 2.9605(5)
U1 Se1 . 3.0633(11)
U1 U1 1_655 3.9443(4)
U1 U1 1_455 3.9443(4)
U1 U1 1_565 3.9443(4)
U1 U1 1_545 3.9443(4)
U1 U1 17 4.0858(7)
P1 P1 17_565 0.520(14)
P1 P1 19_565 2.421(10)
P1 P1 3_655 2.421(10)
P1 P1 3_665 2.8132(13)
P1 P1 3 2.8132(13)
P1 P1 19_465 2.8132(13)
P1 P1 19 2.8132(13)
P1 U1 17 2.8514(7)
P1 U1 1_565 2.8514(7)
P1 U1 17_565 2.8514(7)
P1 P1 19_455 3.157(10)
P1 P1 3_565 3.157(10)
P1 P1 17_665 3.424(14)
